data_2209353
loop_
_publ_author_name
'Silva, Luiz Everson da'
'Andrighetti-Fr\"ohner, Carla Regina'
'Nunes, Ricardo Jos\'e'
'Sim\~oes, Cl\'audia Maria Oliviera'
'Foro, Sabine'

_publ_section_title
;
 Quinolin-8-yl 2,5-dichlorobenzenesulfonate
;
_journal_coeditor_code XU2030
_journal_issue 6
_journal_name_full 'Acta Crystallographica Section E'
_journal_page_first o2104
_journal_page_last o2105
_journal_paper_doi 10.1107/S1600536806015017
_journal_volume 62
_journal_year 2006
_chemical_formula_iupac 'C15 H9 Cl2 N O3 S'
_chemical_formula_moiety 'C15 H9 Cl2 N O3 S'
_chemical_formula_sum 'C15 H9 Cl2 N O3 S'
_chemical_formula_weight 354.19
_chemical_name_systematic
;
Quinolin-8-yl 2,5-dichlorobenzenesulfonate
;
_space_group_IT_number 14
_symmetry_cell_setting monoclinic
_symmetry_space_group_name_Hall '-P 2ybc'
_symmetry_space_group_name_H-M 'P 1 21/c 1'
_atom_sites_solution_hydrogens geom
_atom_sites_solution_primary direct
_atom_sites_solution_secondary difmap
_audit_creation_method SHELXL97
_cell_angle_alpha 90.00
_cell_angle_beta 107.870(10)
_cell_angle_gamma 90.00
_cell_formula_units_Z 4
_cell_length_a 7.8420(10)
_cell_length_b 25.536(3)
_cell_length_c 7.6420(10)
_cell_measurement_reflns_used 25
_cell_measurement_temperature 299(2)
_cell_measurement_theta_max 20.2
_cell_measurement_theta_min 7.9
_cell_volume 1456.5(3)
_computing_cell_refinement CAD-4-PC
_computing_data_collection 'CAD-4-PC (Enraf--Nonius, 1993)'
_computing_data_reduction 'REDU4 (Stoe & Cie, 1987)'
_computing_molecular_graphics 'PLATON (Spek, 2003)'
_computing_publication_material SHELXL97
_computing_structure_refinement 'SHELXL97 (Sheldrick, 1997)'
_computing_structure_solution 'SHELXS97 (Sheldrick, 1997)'
_diffrn_ambient_temperature 299(2)
_diffrn_measured_fraction_theta_full 1.00
_diffrn_measured_fraction_theta_max 1.00
_diffrn_measurement_device_type 'Enraf--Nonius CAD-4'
_diffrn_measurement_method \w/2\q
_diffrn_radiation_monochromator graphite
_diffrn_radiation_source 'fine-focus sealed tube'
_diffrn_radiation_type CuK\a
_diffrn_radiation_wavelength 1.54180
_diffrn_reflns_av_R_equivalents 0.029
_diffrn_reflns_av_sigmaI/netI 0.024
_diffrn_reflns_limit_h_max 9
_diffrn_reflns_limit_h_min -9
_diffrn_reflns_limit_k_max 30
_diffrn_reflns_limit_k_min 0
_diffrn_reflns_limit_l_max 1
_diffrn_reflns_limit_l_min -9
_diffrn_reflns_number 3088
_diffrn_reflns_theta_full 67.0
_diffrn_reflns_theta_max 67.0
_diffrn_reflns_theta_min 3.5
_diffrn_standards_decay_% 1.0
_diffrn_standards_interval_time 120
_diffrn_standards_number 3
_exptl_absorpt_coefficient_mu 5.462
_exptl_absorpt_correction_T_max 0.285
_exptl_absorpt_correction_T_min 0.129
_exptl_absorpt_correction_type psi-scan
_exptl_absorpt_process_details '(North <i>et al.</i>,  1968)'
_exptl_crystal_colour colourless
_exptl_crystal_density_diffrn 1.615
_exptl_crystal_density_method 'not measured'
_exptl_crystal_description prism
_exptl_crystal_F_000 720
_exptl_crystal_size_max 0.53
_exptl_crystal_size_mid 0.30
_exptl_crystal_size_min 0.23
_refine_diff_density_max 0.38
_refine_diff_density_min -0.60
_refine_ls_extinction_coef 0.0045(5)
_refine_ls_extinction_expression Fc^*^=kFc[1+0.001xFc^2^\l^3^/sin(2\q)]^-1/4^
_refine_ls_extinction_method 'SHELXL97 (Sheldrick, 1997)'
_refine_ls_goodness_of_fit_ref 1.072
_refine_ls_hydrogen_treatment constr
_refine_ls_matrix_type full
_refine_ls_number_parameters 200
_refine_ls_number_reflns 2593
_refine_ls_number_restraints 0
_refine_ls_restrained_S_all 1.072
_refine_ls_R_factor_all 0.051
_refine_ls_R_factor_gt 0.045
_refine_ls_shift/su_max 0.000
_refine_ls_shift/su_mean 0.000
_refine_ls_structure_factor_coef Fsqd
_refine_ls_weighting_details 'calc w = 1/[\s^2^(Fo^2^)+(0.0696P)^2^+0.9445P] where P=(Fo^2^+2Fc^2^)/3'
_refine_ls_weighting_scheme calc
_refine_ls_wR_factor_gt 0.127
_refine_ls_wR_factor_ref 0.132
_reflns_number_gt 2301
_reflns_number_total 2593
_reflns_threshold_expression I>2\s(I)
_cod_data_source_file xu2030.cif
_cod_data_source_block I
_cod_original_sg_symbol_H-M 'P 21/c'
_cod_database_code 2209353
_cod_database_fobs_code 2209353

loop_
_symmetry_equiv_pos_as_xyz
'x, y, z'
'-x, y+1/2, -z+1/2'
'-x, -y, -z'
'x, -y-1/2, z-1/2'

loop_
_atom_site_type_symbol
_atom_site_label
_atom_site_fract_x
_atom_site_fract_y
_atom_site_fract_z
_atom_site_U_iso_or_equiv
_atom_site_adp_type
_atom_site_calc_flag
_atom_site_refinement_flags
_atom_site_occupancy
C C1 0.1042(4) 0.30270(10) 0.4318(4) 0.0450(6) Uani d . 1
C C2 0.1871(4) 0.25658(13) 0.4976(4) 0.0564(7) Uani d . 1
H H2 0.2967 0.2566 0.5901 0.068 Uiso calc R 1
C C3 0.1059(5) 0.20896(12) 0.4244(5) 0.0608(8) Uani d . 1
H H3 0.1635 0.1775 0.4672 0.073 Uiso calc R 1
C C4 -0.0550(4) 0.20844(10) 0.2927(4) 0.0533(7) Uani d . 1
H H4 -0.1083 0.1767 0.2471 0.064 Uiso calc R 1
C C5 -0.1421(4) 0.25543(10) 0.2244(4) 0.0441(6) Uani d . 1
C C6 -0.3117(4) 0.25745(13) 0.0862(4) 0.0576(7) Uani d . 1
H H6 -0.3689 0.2267 0.0344 0.069 Uiso calc R 1
C C7 -0.3889(4) 0.30431(14) 0.0308(5) 0.0656(8) Uani d . 1
H H7 -0.4985 0.3063 -0.0612 0.079 Uiso calc R 1
C C8 -0.3022(4) 0.34978(13) 0.1134(5) 0.0645(8) Uani d . 1
H H8 -0.3604 0.3815 0.0764 0.077 Uiso calc R 1
C C9 -0.0646(3) 0.30415(9) 0.2955(4) 0.0406(5) Uani d . 1
C C10 0.2789(3) 0.44366(10) 0.4768(4) 0.0465(6) Uani d . 1
C C11 0.2358(4) 0.47269(11) 0.3165(4) 0.0502(6) Uani d . 1
H H11 0.2361 0.4571 0.2067 0.060 Uiso calc R 1
C C12 0.1922(4) 0.52498(12) 0.3202(4) 0.0541(7) Uani d . 1
C C13 0.1907(4) 0.54871(12) 0.4806(5) 0.0595(8) Uani d . 1
H H13 0.1613 0.5840 0.4816 0.071 Uiso calc R 1
C C14 0.2332(4) 0.51973(12) 0.6404(5) 0.0592(8) Uani d . 1
H H14 0.2317 0.5356 0.7494 0.071 Uiso calc R 1
C C15 0.2782(4) 0.46717(11) 0.6409(4) 0.0496(6) Uani d . 1
N N1 -0.1448(3) 0.35120(9) 0.2392(4) 0.0544(6) Uani d . 1
O O1 0.1756(3) 0.35076(8) 0.5139(3) 0.0603(6) Uani d . 1
O O2 0.3192(3) 0.36556(9) 0.2750(3) 0.0655(6) Uani d . 1
O O3 0.4985(3) 0.36521(9) 0.5983(4) 0.0696(7) Uani d . 1
Cl Cl1 0.13767(13) 0.56101(3) 0.11801(13) 0.0760(3) Uani d . 1
Cl Cl2 0.32532(13) 0.43289(4) 0.84547(11) 0.0727(3) Uani d . 1
S S1 0.33500(8) 0.37715(3) 0.46059(10) 0.0478(2) Uani d . 1

loop_
_atom_site_aniso_label
_atom_site_aniso_U_11
_atom_site_aniso_U_22
_atom_site_aniso_U_33
_atom_site_aniso_U_12
_atom_site_aniso_U_13
_atom_site_aniso_U_23
C1 0.0444(14) 0.0440(14) 0.0495(14) -0.0046(11) 0.0189(11) -0.0080(11)
C2 0.0520(16) 0.0660(19) 0.0515(16) 0.0104(13) 0.0162(13) 0.0046(13)
C3 0.078(2) 0.0456(16) 0.0671(19) 0.0162(14) 0.0345(17) 0.0132(14)
C4 0.0709(19) 0.0337(13) 0.0635(17) -0.0045(12) 0.0328(15) -0.0013(12)
C5 0.0501(14) 0.0381(13) 0.0489(14) -0.0089(10) 0.0224(12) -0.0027(11)
C6 0.0539(16) 0.0598(18) 0.0614(17) -0.0235(14) 0.0210(14) -0.0101(14)
C7 0.0458(16) 0.079(2) 0.067(2) -0.0062(15) 0.0093(14) 0.0078(17)
C8 0.0502(16) 0.0545(18) 0.086(2) 0.0064(13) 0.0174(16) 0.0150(16)
C9 0.0409(13) 0.0345(12) 0.0492(14) -0.0022(10) 0.0178(11) -0.0009(10)
C10 0.0350(12) 0.0440(14) 0.0573(16) 0.0001(10) 0.0094(11) -0.0107(12)
C11 0.0443(14) 0.0510(15) 0.0547(16) -0.0006(12) 0.0144(12) -0.0090(12)
C12 0.0460(14) 0.0503(15) 0.0659(18) -0.0023(12) 0.0168(13) -0.0001(13)
C13 0.0560(17) 0.0421(15) 0.082(2) -0.0027(12) 0.0234(15) -0.0118(15)
C14 0.0580(17) 0.0523(17) 0.0683(19) -0.0043(13) 0.0210(14) -0.0214(15)
C15 0.0433(14) 0.0516(15) 0.0515(15) -0.0019(11) 0.0109(11) -0.0111(12)
N1 0.0520(13) 0.0368(12) 0.0751(16) 0.0013(10) 0.0204(12) 0.0030(11)
O1 0.0550(12) 0.0612(13) 0.0698(13) -0.0185(9) 0.0268(10) -0.0292(10)
O2 0.0746(14) 0.0593(13) 0.0707(14) -0.0032(11) 0.0341(12) -0.0212(11)
O3 0.0408(11) 0.0581(13) 0.0952(17) 0.0129(9) -0.0005(10) -0.0067(12)
Cl1 0.0878(6) 0.0604(5) 0.0779(6) 0.0010(4) 0.0225(5) 0.0132(4)
Cl2 0.0859(6) 0.0756(6) 0.0521(4) 0.0119(4) 0.0144(4) -0.0040(4)
S1 0.0374(4) 0.0432(4) 0.0614(4) 0.0003(2) 0.0131(3) -0.0120(3)

loop_
_atom_type_symbol
_atom_type_description
_atom_type_scat_dispersion_real
_atom_type_scat_dispersion_imag
_atom_type_scat_source
C C 0.0181 0.0091 'International Tables Vol C Tables 4.2.6.8 and 6.1.1.4'
H H 0.0000 0.0000 'International Tables Vol C Tables 4.2.6.8 and 6.1.1.4'
N N 0.0311 0.0180 'International Tables Vol C Tables 4.2.6.8 and 6.1.1.4'
O O 0.0492 0.0322 'International Tables Vol C Tables 4.2.6.8 and 6.1.1.4'
Cl Cl 0.3639 0.7018 'International Tables Vol C Tables 4.2.6.8 and 6.1.1.4'
S S 0.3331 0.5567 'International Tables Vol C Tables 4.2.6.8 and 6.1.1.4'

loop_
_geom_angle_atom_site_label_1
_geom_angle_atom_site_label_2
_geom_angle_atom_site_label_3
_geom_angle
C2 C1 C9 121.8(3)
C2 C1 O1 120.5(3)
C9 C1 O1 117.3(2)
C1 C2 C3 119.5(3)
C1 C2 H2 120.2
C3 C2 H2 120.2
C4 C3 C2 120.7(3)
C4 C3 H3 119.7
C2 C3 H3 119.7
C3 C4 C5 120.4(3)
C3 C4 H4 119.8
C5 C4 H4 119.8
C4 C5 C9 120.4(3)
C4 C5 C6 123.1(3)
C9 C5 C6 116.5(2)
C7 C6 C5 119.5(3)
C7 C6 H6 120.3
C5 C6 H6 120.3
C6 C7 C8 119.2(3)
C6 C7 H7 120.4
C8 C7 H7 120.4
N1 C8 C7 124.9(3)
N1 C8 H8 117.5
C7 C8 H8 117.5
N1 C9 C1 119.6(2)
N1 C9 C5 123.4(2)
C1 C9 C5 117.0(2)
C11 C10 C15 120.0(3)
C11 C10 S1 116.9(2)
C15 C10 S1 123.2(2)
C12 C11 C10 119.7(3)
C12 C11 H11 120.2
C10 C11 H11 120.2
C13 C12 C11 121.1(3)
C13 C12 Cl1 119.7(2)
C11 C12 Cl1 119.3(2)
C12 C13 C14 119.3(3)
C12 C13 H13 120.4
C14 C13 H13 120.4
C13 C14 C15 120.9(3)
C13 C14 H14 119.5
C15 C14 H14 119.5
C14 C15 C10 119.1(3)
C14 C15 Cl2 118.4(2)
C10 C15 Cl2 122.5(2)
C8 N1 C9 116.5(3)
C1 O1 S1 119.54(17)
O2 S1 O3 118.61(15)
O2 S1 O1 109.65(13)
O3 S1 O1 108.86(14)
O2 S1 C10 108.88(14)
O3 S1 C10 109.98(13)
O1 S1 C10 99.10(12)

loop_
_geom_bond_atom_site_label_1
_geom_bond_atom_site_label_2
_geom_bond_distance
C1 C2 1.365(4)
C1 C9 1.412(4)
C1 O1 1.413(3)
C2 C3 1.406(5)
C2 H2 0.9300
C3 C4 1.352(5)
C3 H3 0.9300
C4 C5 1.400(4)
C4 H4 0.9300
C5 C9 1.418(4)
C5 C6 1.423(4)
C6 C7 1.349(5)
C6 H6 0.9300
C7 C8 1.395(5)
C7 H7 0.9300
C8 N1 1.312(4)
C8 H8 0.9300
C9 N1 1.363(3)
C10 C11 1.382(4)
C10 C15 1.392(4)
C10 S1 1.768(3)
C11 C12 1.381(4)
C11 H11 0.9300
C12 C13 1.370(4)
C12 Cl1 1.735(3)
C13 C14 1.378(5)
C13 H13 0.9300
C14 C15 1.388(4)
C14 H14 0.9300
C15 Cl2 1.730(3)
O1 S1 1.580(2)
O2 S1 1.416(2)
O3 S1 1.420(2)

loop_
_geom_hbond_atom_site_label_D
_geom_hbond_atom_site_label_H
_geom_hbond_atom_site_label_A
_geom_hbond_site_symmetry_A
_geom_hbond_distance_DH
_geom_hbond_distance_HA
_geom_hbond_distance_DA
_geom_hbond_angle_DHA
C3 H3 O2 4_566 0.93 2.54 3.294(4) 138

loop_
_geom_torsion_atom_site_label_1
_geom_torsion_atom_site_label_2
_geom_torsion_atom_site_label_3
_geom_torsion_atom_site_label_4
_geom_torsion
C9 C1 C2 C3 1.9(4)
O1 C1 C2 C3 174.6(3)
C1 C2 C3 C4 -1.4(5)
C2 C3 C4 C5 1.2(4)
C3 C4 C5 C9 -1.5(4)
C3 C4 C5 C6 -179.8(3)
C4 C5 C6 C7 178.4(3)
C9 C5 C6 C7 -0.1(4)
C5 C6 C7 C8 -1.4(5)
C6 C7 C8 N1 2.6(5)
C2 C1 C9 N1 177.6(3)
O1 C1 C9 N1 4.8(4)
C2 C1 C9 C5 -2.2(4)
O1 C1 C9 C5 -175.0(2)
C4 C5 C9 N1 -177.9(3)
C6 C5 C9 N1 0.6(4)
C4 C5 C9 C1 1.9(4)
C6 C5 C9 C1 -179.6(2)
C15 C10 C11 C12 0.0(4)
S1 C10 C11 C12 -179.5(2)
C10 C11 C12 C13 -0.1(4)
C10 C11 C12 Cl1 -179.8(2)
C11 C12 C13 C14 -0.1(4)
Cl1 C12 C13 C14 179.7(2)
C12 C13 C14 C15 0.3(5)
C13 C14 C15 C10 -0.4(4)
C13 C14 C15 Cl2 -178.6(2)
C11 C10 C15 C14 0.2(4)
S1 C10 C15 C14 179.7(2)
C11 C10 C15 Cl2 178.4(2)
S1 C10 C15 Cl2 -2.2(3)
C7 C8 N1 C9 -2.0(5)
C1 C9 N1 C8 -179.4(3)
C5 C9 N1 C8 0.4(4)
C2 C1 O1 S1 81.4(3)
C9 C1 O1 S1 -105.7(2)
C1 O1 S1 O2 32.3(3)
C1 O1 S1 O3 -98.9(2)
C1 O1 S1 C10 146.2(2)
C11 C10 S1 O2 -1.6(2)
C15 C10 S1 O2 178.9(2)
C11 C10 S1 O3 129.9(2)
C15 C10 S1 O3 -49.6(3)
C11 C10 S1 O1 -116.1(2)
C15 C10 S1 O1 64.4(2)

loop_
_cod_related_entry_id
_cod_related_entry_database
_cod_related_entry_code
1 ChemSpider 1484261
